data_4509526
loop_
_publ_author_name
'Niu, Jingyang'
'Wang, Kaihua'
'Chen, Huanni'
'Zhao, Junwei'
'Ma, Pengtao'
'Wang, Jingping'
'Li, Mingxue'
'Bai, Yan'
'Dang, Dongbin'

_publ_section_title
;
 Assembly Chemistry between Lanthanide Cations and Monovacant Keggin
 Polyoxotungstates: Two Types of Lanthanide Substituted Phosphotungstates
 [{(\a-PW11O39H)Ln(H2O)3}2]6&#x2212;and
 [{(\a-PW11O39)Ln(H2O)(\h2,\m-1,1)-CH3COO}2]10&#x2212;
;
_journal_issue 10
_journal_name_full 'Crystal Growth &amp; Design'
_journal_page_first 4362
_journal_paper_doi 10.1021/cg900248j
_journal_volume 9
_journal_year 2009
_chemical_formula_sum 'C44 H146 Ho2 N10 O91 P2 W22'
_chemical_formula_weight 6708.21
_chemical_name_systematic
; 
 ? 
;
_space_group_IT_number 14
_symmetry_cell_setting monoclinic
_symmetry_space_group_name_Hall '-P 2ybc'
_symmetry_space_group_name_H-M 'P 1 21/c 1'
_atom_sites_solution_hydrogens geom
_atom_sites_solution_primary direct
_atom_sites_solution_secondary difmap
_audit_creation_method SHELXL-97
_cell_angle_alpha 90.00
_cell_angle_beta 115.135(4)
_cell_angle_gamma 90.00
_cell_formula_units_Z 2
_cell_length_a 25.070(5)
_cell_length_b 12.744(3)
_cell_length_c 22.335(5)
_cell_measurement_reflns_used 3086
_cell_measurement_temperature 296(2)
_cell_measurement_theta_max 25.16
_cell_measurement_theta_min 2.27
_cell_volume 6460(2)
_computing_cell_refinement 'Bruker XSCANS'
_computing_data_collection 'Bruker XSCANS'
_computing_data_reduction 'Bruker SHELXTL'
_computing_molecular_graphics 'Bruker SHELXTL'
_computing_publication_material 'Bruker SHELXTL'
_computing_structure_refinement 'SHELXL-97 (Sheldrick, 1997)'
_computing_structure_solution 'SHELXS-97 (Sheldrick, 1990)'
_diffrn_ambient_temperature 296(2)
_diffrn_measured_fraction_theta_full 0.977
_diffrn_measured_fraction_theta_max 0.977
_diffrn_measurement_device_type 'Bruker P4'
_diffrn_measurement_method '\w scans'
_diffrn_radiation_monochromator graphite
_diffrn_radiation_source 'fine-focus sealed tube'
_diffrn_radiation_type MoK\a
_diffrn_radiation_wavelength 0.71073
_diffrn_reflns_av_R_equivalents 0.0725
_diffrn_reflns_av_sigmaI/netI 0.0977
_diffrn_reflns_limit_h_max 33
_diffrn_reflns_limit_h_min -12
_diffrn_reflns_limit_k_max 16
_diffrn_reflns_limit_k_min -17
_diffrn_reflns_limit_l_max 26
_diffrn_reflns_limit_l_min -28
_diffrn_reflns_number 41176
_diffrn_reflns_theta_full 28.31
_diffrn_reflns_theta_max 28.31
_diffrn_reflns_theta_min 1.79
_exptl_absorpt_coefficient_mu 20.829
_exptl_absorpt_correction_T_max 0.4224
_exptl_absorpt_correction_T_min 0.1174
_exptl_absorpt_correction_type none
_exptl_absorpt_process_details SADABS
_exptl_crystal_colour yellow
_exptl_crystal_density_diffrn 3.449
_exptl_crystal_density_method 'not measured'
_exptl_crystal_description prismatic
_exptl_crystal_F_000 6000
_exptl_crystal_size_max 0.18
_exptl_crystal_size_mid 0.08
_exptl_crystal_size_min 0.05
_refine_diff_density_max 2.199
_refine_diff_density_min -3.358
_refine_diff_density_rms 0.555
_refine_ls_extinction_method none
_refine_ls_goodness_of_fit_ref 1.009
_refine_ls_hydrogen_treatment constr
_refine_ls_matrix_type full
_refine_ls_number_parameters 702
_refine_ls_number_reflns 15684
_refine_ls_number_restraints 12
_refine_ls_restrained_S_all 1.009
_refine_ls_R_factor_all 0.0898
_refine_ls_R_factor_gt 0.0482
_refine_ls_shift/su_max 0.004
_refine_ls_shift/su_mean 0.000
_refine_ls_structure_factor_coef Fsqd
_refine_ls_weighting_details 'calc w=1/[\s^2^(Fo^2^)+(0.0511P)^2^+0.0000P] where P=(Fo^2^+2Fc^2^)/3'
_refine_ls_weighting_scheme calc
_refine_ls_wR_factor_gt 0.1065
_refine_ls_wR_factor_ref 0.1296
_reflns_number_gt 10340
_reflns_number_total 15684
_reflns_threshold_expression >2sigma(I)
_cod_data_source_file cg900248jsup1.cif
_cod_data_source_block q
_cod_depositor_comments
;
The following automatic conversions were performed:

'_symmetry_cell_setting' value 'Monoclinic' changed to 'monoclinic'
according to /home/saulius/struct/CIF-dictionaries/cif_core.dic
dictionary named 'cif_core.dic' version 2.4.2 from 2011-04-26.

Automatic conversion script
Id: cif_fix_values 1891 2012-01-12 08:04:46Z andrius 
;
_cod_original_sg_symbol_H-M P2(1)/c
_cod_database_code 4509526

loop_
_symmetry_equiv_pos_as_xyz
'x, y, z'
'-x, y+1/2, -z+1/2'
'-x, -y, -z'
'x, -y-1/2, z-1/2'

loop_
_atom_site_label
_atom_site_type_symbol
_atom_site_fract_x
_atom_site_fract_y
_atom_site_fract_z
_atom_site_U_iso_or_equiv
_atom_site_adp_type
_atom_site_occupancy
_atom_site_symmetry_multiplicity
_atom_site_calc_flag
_atom_site_refinement_flags
W1 W 0.103562(2) 0.470701(4) -0.072209(3) 0.02747(2) Uani 1 1 d .
W2 W 0.160470(2) 0.717662(4) -0.066829(3) 0.02698(2) Uani 1 1 d .
W3 W 0.186182(2) 0.588213(4) 0.077043(3) 0.02777(2) Uani 1 1 d .
W4 W 0.349766(2) 0.621544(4) 0.130849(2) 0.02233(2) Uani 1 1 d .
W5 W 0.283201(2) 0.357913(4) 0.125476(2) 0.02623(2) Uani 1 1 d .
W6 W 0.202833(2) 0.238410(4) -0.022280(3) 0.02723(2) Uani 1 1 d .
W7 W 0.173911(2) 0.377124(4) -0.179290(2) 0.02642(2) Uani 1 1 d .
W8 W 0.230146(2) 0.623219(4) -0.171907(2) 0.02483(2) Uani 1 1 d .
W9 W 0.324177(2) 0.748576(4) -0.010232(2) 0.02189(2) Uani 1 1 d .
W10 W 0.325079(2) 0.411903(4) -0.123469(2) 0.02267(2) Uani 1 1 d .
W11 W 0.353913(2) 0.277843(4) 0.030679(2) 0.02288(2) Uani 1 1 d .
Ho1 Ho 0.444870(3) 0.541337(4) 0.041544(3) 0.02172(2) Uani 1 1 d .
P1 P 0.258194(13) 0.50098(2) -0.019906(13) 0.01480(9) Uani 1 1 d .
O1 O 0.03109(4) 0.43283(8) -0.10406(5) 0.0415(3) Uani 1 1 d U
O2 O 0.12271(4) 0.44125(7) -0.14392(4) 0.0325(3) Uani 1 1 d .
O3 O 0.14284(4) 0.34386(7) -0.03443(4) 0.0304(3) Uani 1 1 d .
O4 O 0.11588(4) 0.51332(7) 0.01452(4) 0.0312(3) Uani 1 1 d .
O5 O 0.20003(4) 0.54682(6) -0.02135(4) 0.0274(3) Uani 1 1 d .
O6 O 0.09524(4) 0.61567(6) -0.09760(4) 0.0319(3) Uani 1 1 d .
O7 O 0.12091(4) 0.83057(7) -0.09715(4) 0.0364(3) Uani 1 1 d .
O8 O 0.17425(4) 0.67148(7) -0.14031(4) 0.0323(3) Uani 1 1 d .
O9 O 0.23737(4) 0.76003(7) -0.02629(4) 0.0271(3) Uani 1 1 d .
O10 O 0.15625(4) 0.70628(7) 0.01732(4) 0.0312(3) Uani 1 1 d .
O11 O 0.16256(4) 0.62311(8) 0.13729(4) 0.0407(4) Uani 1 1 d .
O12 O 0.21830(4) 0.45198(7) 0.10606(4) 0.0296(3) Uani 1 1 d .
O13 O 0.26139(4) 0.63666(7) 0.10839(4) 0.0281(3) Uani 1 1 d .
O14 O 0.37647(4) 0.66897(7) 0.20971(4) 0.0356(3) Uani 1 1 d .
O15 O 0.41490(4) 0.58728(7) 0.12406(4) 0.0295(3) Uani 1 1 d .
O16 O 0.33852(4) 0.74992(6) 0.08158(4) 0.0272(3) Uani 1 1 d .
O17 O 0.30794(3) 0.57639(6) 0.01696(3) 0.0179(2) Uani 1 1 d .
O18 O 0.33205(4) 0.47819(6) 0.14474(4) 0.0260(3) Uani 1 1 d .
O19 O 0.29605(4) 0.31505(7) 0.20282(4) 0.0356(3) Uani 1 1 d .
O20 O 0.26918(3) 0.39369(6) 0.01327(4) 0.0191(3) Uani 1 1 d .
O21 O 0.22668(4) 0.25738(7) 0.07064(4) 0.0303(3) Uani 1 1 d .
O22 O 0.34134(4) 0.27769(6) 0.11119(4) 0.0270(3) Uani 1 1 d .
O23 O 0.16404(4) 0.12544(7) -0.03506(5) 0.0407(4) Uani 1 1 d .
O24 O 0.27695(4) 0.19388(6) -0.00410(4) 0.0270(3) Uani 1 1 d .
O25 O 0.18970(4) 0.27678(6) -0.11006(4) 0.0316(3) Uani 1 1 d .
O26 O 0.12418(4) 0.31066(7) -0.24683(4) 0.0378(3) Uani 1 1 d .
O27 O 0.24560(4) 0.34788(7) -0.18086(4) 0.0264(3) Uani 1 1 d .
O28 O 0.24968(4) 0.48570(6) -0.09065(4) 0.0237(3) Uani 1 1 d .
O29 O 0.17581(4) 0.51244(7) -0.21579(4) 0.0297(3) Uani 1 1 d .
O30 O 0.21557(5) 0.70565(7) -0.23733(4) 0.0383(4) Uani 1 1 d .
O31 O 0.28880(4) 0.53445(6) -0.17768(4) 0.0241(3) Uani 1 1 d .
O32 O 0.28638(4) 0.69784(6) -0.10033(4) 0.0275(3) Uani 1 1 d .
O33 O 0.33362(4) 0.87974(6) -0.02133(4) 0.0316(3) Uani 1 1 d .
O34 O 0.39468(4) 0.69774(7) 0.00483(4) 0.0293(3) Uani 1 1 d .
O35 O 0.36340(4) 0.35980(7) -0.16497(4) 0.0322(3) Uani 1 1 d .
O36 O 0.37748(4) 0.48950(6) -0.06103(4) 0.0255(3) Uani 1 1 d .
O37 O 0.33005(4) 0.30359(7) -0.06226(4) 0.0278(3) Uani 1 1 d .
O38 O 0.40258(4) 0.17631(7) 0.04695(4) 0.0340(3) Uani 1 1 d .
O39 O 0.39889(4) 0.39019(6) 0.05279(4) 0.0296(3) Uani 1 1 d .
O40 O 0.52264(4) 0.45403(7) 0.13497(4) 0.0336(3) Uani 1 1 d .
O41 O 0.48560(4) 0.59024(6) -0.03678(4) 0.0257(3) Uani 1 1 d .
C1 C 0.57973(7) 0.30529(12) 0.12823(7) 0.0533(6) Uani 1 1 d .
H1A H 0.6196 0.3300 0.1439 0.080 Uiso 1 1 calc R
H1B H 0.5725 0.2531 0.0947 0.080 Uiso 1 1 calc R
H1C H 0.5738 0.2752 0.1643 0.080 Uiso 1 1 calc R
C2 C 0.53800(6) 0.39551(10) 0.09967(6) 0.0313(5) Uani 1 1 d .
C3 C 0.47715(9) 0.37928(16) 0.23997(9) 0.080 Uiso 1 1 d .
H3A H 0.4642 0.3086 0.2408 0.120 Uiso 1 1 calc R
H3B H 0.5114 0.3784 0.2311 0.120 Uiso 1 1 calc R
H3C H 0.4463 0.4181 0.2059 0.120 Uiso 1 1 calc R
C4 C 0.43697(9) 0.42923(16) 0.31166(9) 0.079 Uiso 1 1 d .
H4A H 0.4286 0.3599 0.3221 0.119 Uiso 1 1 calc R
H4B H 0.4048 0.4532 0.2720 0.119 Uiso 1 1 calc R
H4C H 0.4420 0.4759 0.3474 0.119 Uiso 1 1 calc R
C5 C 0.54365(10) 0.38219(18) 0.35877(10) 0.0972(8) Uiso 1 1 d .
H5A H 0.5334 0.3152 0.3706 0.146 Uiso 1 1 calc R
H5B H 0.5554 0.4289 0.3959 0.146 Uiso 1 1 calc R
H5C H 0.5756 0.3737 0.3462 0.146 Uiso 1 1 calc R
C6 C 0.50919(12) 0.5347(2) 0.28316(12) 0.1220(10) Uiso 1 1 d .
H6A H 0.4762 0.5644 0.2465 0.183 Uiso 1 1 calc R
H6B H 0.5413 0.5248 0.2711 0.183 Uiso 1 1 calc R
H6C H 0.5211 0.5812 0.3204 0.183 Uiso 1 1 calc R
C7 C 0.23129(12) 0.60838(19) -0.39255(12) 0.1209(10) Uiso 1 1 d .
H7A H 0.2013 0.5760 -0.4309 0.181 Uiso 1 1 calc R
H7B H 0.2506 0.6622 -0.4061 0.181 Uiso 1 1 calc R
H7C H 0.2136 0.6388 -0.3660 0.181 Uiso 1 1 calc R
C8 C 0.29656(12) 0.49245(19) -0.40024(11) 0.1151(9) Uiso 1 1 d .
H8A H 0.3257 0.4387 -0.3810 0.173 Uiso 1 1 calc R
H8B H 0.3137 0.5507 -0.4130 0.173 Uiso 1 1 calc R
H8C H 0.2642 0.4650 -0.4385 0.173 Uiso 1 1 calc R
C9 C 0.31809(10) 0.59106(17) -0.29781(10) 0.0888(7) Uiso 1 1 d .
H9A H 0.3491 0.5470 -0.2682 0.133 Uiso 1 1 calc R
H9B H 0.2981 0.6235 -0.2743 0.133 Uiso 1 1 calc R
H9C H 0.3345 0.6443 -0.3154 0.133 Uiso 1 1 calc R
C10 C 0.24568(8) 0.44884(12) -0.33037(8) 0.0722(7) Uani 1 1 d .
H10A H 0.2733 0.3959 -0.3050 0.108 Uiso 1 1 calc R
H10B H 0.2146 0.4171 -0.3680 0.108 Uiso 1 1 calc R
H10C H 0.2294 0.4821 -0.3034 0.108 Uiso 1 1 calc R
C11 C 0.21648(9) -0.03711(16) -0.15215(9) 0.0855(8) Uani 1 1 d .
H11A H 0.1957 0.0129 -0.1378 0.128 Uiso 1 1 calc R
H11B H 0.2447 -0.0739 -0.1145 0.128 Uiso 1 1 calc R
H11C H 0.1890 -0.0863 -0.1819 0.128 Uiso 1 1 calc R
C12 C 0.28730(9) 0.09694(13) -0.14184(8) 0.0657(8) Uani 1 1 d .
H12A H 0.2655 0.1452 -0.1277 0.099 Uiso 1 1 calc R
H12B H 0.3058 0.1344 -0.1653 0.099 Uiso 1 1 calc R
H12C H 0.3169 0.0630 -0.1039 0.099 Uiso 1 1 calc R
C13 C 0.28000(9) -0.05911(14) -0.20797(9) 0.0723(8) Uani 1 1 d .
H13A H 0.2532 -0.1102 -0.2367 0.108 Uiso 1 1 calc R
H13B H 0.3093 -0.0937 -0.1701 0.108 Uiso 1 1 calc R
H13C H 0.2988 -0.0225 -0.2313 0.108 Uiso 1 1 calc R
C14 C 0.20409(7) 0.07314(12) -0.24349(7) 0.0491(6) Uani 1 1 d .
H14A H 0.1827 0.1225 -0.2295 0.074 Uiso 1 1 calc R
H14B H 0.1771 0.0237 -0.2736 0.074 Uiso 1 1 calc R
H14C H 0.2244 0.1098 -0.2652 0.074 Uiso 1 1 calc R
C15 C 0.09905(13) 0.2397(2) 0.07901(13) 0.1374(11) Uiso 1 1 d .
H15A H 0.1236 0.2174 0.1233 0.206 Uiso 1 1 calc R
H15B H 0.1192 0.2926 0.0658 0.206 Uiso 1 1 calc R
H15C H 0.0904 0.1808 0.0496 0.206 Uiso 1 1 calc R
C16 C 0.06012(12) 0.37808(19) 0.11969(11) 0.1174(10) Uiso 1 1 d .
H16A H 0.0877 0.3609 0.1639 0.176 Uiso 1 1 calc R
H16B H 0.0243 0.4037 0.1203 0.176 Uiso 1 1 calc R
H16C H 0.0766 0.4312 0.1021 0.176 Uiso 1 1 calc R
C17 C 0.01650(8) 0.20817(15) 0.10224(8) 0.0755(8) Uani 1 1 d .
H17A H 0.0436 0.1827 0.1448 0.113 Uiso 1 1 calc R
H17B H 0.0013 0.1502 0.0723 0.113 Uiso 1 1 calc R
H17C H -0.0154 0.2440 0.1065 0.113 Uiso 1 1 calc R
C18 C 0.00413(11) 0.31960(19) 0.00904(10) 0.1012(8) Uiso 1 1 d .
H18A H -0.0068 0.2624 -0.0219 0.152 Uiso 1 1 calc R
H18B H 0.0225 0.3737 -0.0055 0.152 Uiso 1 1 calc R
H18C H -0.0304 0.3473 0.0117 0.152 Uiso 1 1 calc R
C19 C 0.04666(9) 0.92782(16) 0.22314(9) 0.080 Uiso 1 1 d .
H19A H 0.0766 0.8841 0.2201 0.120 Uiso 1 1 calc R
H19B H 0.0580 0.9471 0.2685 0.120 Uiso 1 1 calc R
H19C H 0.0420 0.9900 0.1971 0.120 Uiso 1 1 calc R
C20 C -0.02873(9) 0.82536(15) 0.13908(8) 0.076 Uiso 1 1 d .
H20A H 0.0014 0.7874 0.1325 0.115 Uiso 1 1 calc R
H20B H -0.0457 0.8768 0.1048 0.115 Uiso 1 1 calc R
H20C H -0.0588 0.7774 0.1377 0.115 Uiso 1 1 calc R
C21 C -0.06258(9) 0.93305(16) 0.19961(9) 0.073 Uiso 1 1 d .
C22 C 0.01087(9) 0.78218(15) 0.24361(9) 0.078 Uiso 1 1 d .
H22A H 0.0450 0.7488 0.2432 0.117 Uiso 1 1 calc R
H22B H -0.0216 0.7340 0.2277 0.117 Uiso 1 1 calc R
H22C H 0.0190 0.8030 0.2880 0.117 Uiso 1 1 calc R
N1 N 0.49119(7) 0.42721(14) 0.30168(7) 0.0727(7) Uani 1 1 d .
N2 N 0.27576(5) 0.52687(9) -0.35263(5) 0.0365(4) Uani 1 1 d .
N3 N 0.24687(6) 0.01737(8) -0.18581(6) 0.0404(5) Uani 1 1 d .
N4 N 0.04692(6) 0.28075(12) 0.07659(6) 0.0587(5) Uani 1 1 d .
N5 N -0.00417(10) 0.87547(16) 0.20063(10) 0.1132(7) Uiso 1 1 d .
O1W O 0.51809(4) 0.67130(7) 0.09552(4) 0.0363(3) Uani 1 1 d .
O2W O 0.42578(5) 0.94709(8) -0.04940(6) 0.0592(5) Uani 1 1 d .
O3W O 0.52961(5) 0.84151(8) 0.02481(5) 0.0507(4) Uani 1 1 d .
O4W O 0.08488(9) 0.6110(2) 0.19417(11) 0.0800(11) Uani 0.50 1 d P
O5W O 0.08994(11) -0.02494(18) -0.01339(12) 0.0664(7) Uani 0.50 1 d PU
O6W O 0.6026(2) 0.6539(4) 0.2760(2) 0.1800(19) Uiso 0.50 1 d P
O7W O 0.1106(2) 0.6435(4) -0.3802(2) 0.1672(17) Uiso 0.50 1 d P

loop_
_atom_site_aniso_label
_atom_site_aniso_U_11
_atom_site_aniso_U_22
_atom_site_aniso_U_33
_atom_site_aniso_U_23
_atom_site_aniso_U_13
_atom_site_aniso_U_12
W1 0.01265(2) 0.03105(3) 0.03389(2) 0.00408(2) 0.00524(2) 0.00035(2)
W2 0.01630(2) 0.02628(2) 0.03402(2) 0.00479(2) 0.00651(2) 0.00515(2)
W3 0.02079(2) 0.03363(3) 0.03033(2) 0.00093(2) 0.01226(2) 0.00343(2)
W4 0.01777(2) 0.02479(2) 0.02105(2) -0.00241(2) 0.00497(2) 0.00152(2)
W5 0.02416(2) 0.02800(2) 0.02540(2) 0.00610(2) 0.00943(2) 0.00066(2)
W6 0.01959(2) 0.02335(2) 0.03405(2) 0.00325(2) 0.00685(2) -0.00380(2)
W7 0.01761(2) 0.02857(3) 0.02404(2) -0.00223(2) 0.00013(2) -0.00254(2)
W8 0.02220(2) 0.02595(2) 0.02080(2) 0.00403(2) 0.00380(2) 0.00062(2)
W9 0.01725(2) 0.01920(2) 0.02606(2) 0.00038(2) 0.00616(2) -0.00018(2)
W10 0.01687(2) 0.02631(2) 0.02079(2) -0.00268(2) 0.00411(2) -0.00145(2)
W11 0.01728(2) 0.02058(2) 0.02690(2) 0.00232(2) 0.00564(2) 0.00139(2)
Ho1 0.01514(2) 0.02375(3) 0.02313(2) -0.00174(2) 0.00511(2) 0.00001(2)
P1 0.01174(13) 0.01391(13) 0.01635(12) 0.00037(10) 0.00364(9) 0.00016(11)
O1 0.0150(4) 0.0496(5) 0.0482(5) 0.0002(4) 0.0022(3) -0.0039(4)
O2 0.0324(5) 0.0284(4) 0.0265(4) 0.0010(4) 0.0027(4) 0.0011(4)
O3 0.0179(4) 0.0295(4) 0.0395(4) 0.0134(4) 0.0079(3) 0.0025(4)
O4 0.0203(4) 0.0325(5) 0.0395(4) 0.0006(4) 0.0116(3) 0.0044(4)
O5 0.0239(4) 0.0244(4) 0.0319(4) 0.0012(4) 0.0099(3) 0.0041(4)
O6 0.0309(5) 0.0251(4) 0.0389(4) 0.0087(4) 0.0140(3) 0.0089(4)
O7 0.0272(5) 0.0352(5) 0.0386(5) 0.0065(4) 0.0059(4) 0.0162(4)
O8 0.0215(4) 0.0393(5) 0.0310(4) -0.0030(4) 0.0062(3) 0.0120(4)
O9 0.0131(4) 0.0330(5) 0.0332(4) -0.0008(4) 0.0080(3) 0.0015(4)
O10 0.0238(4) 0.0280(4) 0.0399(4) -0.0008(4) 0.0115(3) 0.0040(4)
O11 0.0389(5) 0.0524(6) 0.0282(4) -0.0084(4) 0.0116(4) 0.0060(5)
O12 0.0176(4) 0.0389(5) 0.0329(4) 0.0137(4) 0.0115(3) 0.0054(4)
O13 0.0156(4) 0.0296(4) 0.0402(4) 0.0016(4) 0.0130(3) 0.0049(4)
O14 0.0453(5) 0.0396(5) 0.0224(4) 0.0011(4) 0.0148(3) 0.0108(5)
O15 0.0307(5) 0.0282(4) 0.0286(4) -0.0048(4) 0.0118(3) 0.0000(4)
O16 0.0286(4) 0.0148(4) 0.0380(4) -0.0027(3) 0.0139(3) -0.0031(4)
O17 0.0131(3) 0.0148(4) 0.0250(4) 0.0038(3) 0.0073(3) -0.0057(3)
O18 0.0150(4) 0.0327(5) 0.0260(4) 0.0052(4) 0.0045(3) 0.0026(4)
O19 0.0313(5) 0.0435(5) 0.0305(4) 0.0109(4) 0.0117(3) 0.0029(4)
O20 0.0169(4) 0.0174(4) 0.0232(4) 0.0018(3) 0.0085(3) 0.0029(3)
O21 0.0297(4) 0.0288(4) 0.0326(4) 0.0078(4) 0.0136(3) -0.0057(4)
O22 0.0191(4) 0.0205(4) 0.0356(4) 0.0078(3) 0.0061(3) 0.0066(4)
O23 0.0294(5) 0.0273(5) 0.0540(5) 0.0046(4) 0.0068(4) -0.0141(4)
O24 0.0236(4) 0.0209(4) 0.0326(4) 0.0002(3) 0.0081(3) -0.0009(4)
O25 0.0198(4) 0.0230(4) 0.0449(5) -0.0039(4) 0.0067(4) -0.0072(4)
O26 0.0183(5) 0.0451(5) 0.0389(5) -0.0094(4) 0.0016(4) -0.0080(4)
O27 0.0078(4) 0.0348(5) 0.0328(4) -0.0073(4) 0.0050(3) 0.0008(4)
O28 0.0140(4) 0.0283(4) 0.0248(4) -0.0066(3) 0.0044(3) 0.0015(4)
O29 0.0280(5) 0.0317(4) 0.0188(4) 0.0001(4) -0.0002(3) -0.0093(4)
O30 0.0487(6) 0.0419(5) 0.0203(4) 0.0089(4) 0.0107(4) 0.0043(5)
O31 0.0284(4) 0.0181(4) 0.0265(4) 0.0014(3) 0.0125(3) -0.0017(4)
O32 0.0201(4) 0.0286(4) 0.0326(4) -0.0002(4) 0.0100(3) 0.0017(4)
O33 0.0297(5) 0.0218(4) 0.0440(5) 0.0001(4) 0.0162(3) 0.0020(4)
O34 0.0242(4) 0.0330(5) 0.0272(4) -0.0021(4) 0.0076(3) -0.0050(4)
O35 0.0239(4) 0.0334(5) 0.0377(4) -0.0080(4) 0.0116(3) 0.0001(4)
O36 0.0139(4) 0.0272(4) 0.0284(4) -0.0016(3) 0.0021(3) -0.0080(4)
O37 0.0156(4) 0.0314(4) 0.0310(4) 0.0002(4) 0.0046(3) 0.0030(4)
O38 0.0213(5) 0.0259(4) 0.0474(5) 0.0024(4) 0.0074(4) 0.0062(4)
O39 0.0174(4) 0.0290(4) 0.0307(4) -0.0032(4) -0.0010(3) 0.0003(4)
O40 0.0399(5) 0.0359(5) 0.0197(4) -0.0040(4) 0.0074(3) 0.0086(4)
O41 0.0237(4) 0.0184(4) 0.0322(4) 0.0060(3) 0.0092(3) 0.0088(4)
C1 0.0474(9) 0.0671(10) 0.0356(7) 0.0242(7) 0.0081(7) 0.0291(8)
C2 0.0169(7) 0.0325(7) 0.0287(6) 0.0075(5) -0.0055(5) -0.0038(6)
C10 0.1189(12) 0.0573(9) 0.0538(8) -0.0197(7) 0.0497(7) -0.0593(8)
C11 0.0824(12) 0.1043(14) 0.0830(10) 0.0442(10) 0.0480(8) 0.0068(12)
C12 0.0776(13) 0.0559(10) 0.0517(9) -0.0086(8) 0.0161(9) -0.0145(10)
C13 0.0651(13) 0.0617(11) 0.0739(11) 0.0174(10) 0.0140(10) 0.0210(10)
C14 0.0462(10) 0.0512(9) 0.0357(8) 0.0093(7) 0.0036(7) 0.0090(8)
C17 0.0406(10) 0.1022(13) 0.0653(10) 0.0281(9) 0.0047(8) -0.0297(9)
N1 0.0442(9) 0.1076(12) 0.0585(8) 0.0194(8) 0.0144(6) 0.0197(9)
N2 0.0522(6) 0.0424(6) 0.0243(5) -0.0024(5) 0.0252(4) -0.0094(6)
N3 0.0360(7) 0.0271(6) 0.0432(6) 0.0022(5) 0.0026(5) 0.0040(5)
N4 0.0321(6) 0.0867(10) 0.0618(7) 0.0201(7) 0.0243(5) 0.0041(7)
O1W 0.0183(5) 0.0439(5) 0.0374(5) -0.0045(4) 0.0029(4) -0.0077(4)
O2W 0.0479(6) 0.0449(6) 0.0815(7) 0.0002(6) 0.0242(5) -0.0036(6)
O3W 0.0469(6) 0.0392(5) 0.0604(6) -0.0062(5) 0.0174(5) -0.0054(5)
O4W 0.0121(9) 0.158(3) 0.0726(14) 0.0030(16) 0.0204(8) 0.0037(14)
O5W 0.0603(9) 0.0513(9) 0.0803(9) -0.0011(8) 0.0227(7) -0.0123(8)

loop_
_atom_type_symbol
_atom_type_description
_atom_type_scat_dispersion_real
_atom_type_scat_dispersion_imag
_atom_type_scat_source
C C 0.0033 0.0016 'International Tables Vol C Tables 4.2.6.8 and 6.1.1.4'
H H 0.0000 0.0000 'International Tables Vol C Tables 4.2.6.8 and 6.1.1.4'
N N 0.0061 0.0033 'International Tables Vol C Tables 4.2.6.8 and 6.1.1.4'
O O 0.0106 0.0060 'International Tables Vol C Tables 4.2.6.8 and 6.1.1.4'
P P 0.1023 0.0942 'International Tables Vol C Tables 4.2.6.8 and 6.1.1.4'
Ho Ho -0.2175 4.6783 'International Tables Vol C Tables 4.2.6.8 and 6.1.1.4'
W W -0.8490 6.8722 'International Tables Vol C Tables 4.2.6.8 and 6.1.1.4'

loop_
_geom_angle_atom_site_label_1
_geom_angle_atom_site_label_2
_geom_angle_atom_site_label_3
_geom_angle
_geom_angle_site_symmetry_1
_geom_angle_site_symmetry_3
O1 W1 O3 101.73(4) . .
O1 W1 O2 101.40(5) . .
O3 W1 O2 86.40(4) . .
O1 W1 O4 100.81(5) . .
O3 W1 O4 87.78(4) . .
O2 W1 O4 157.75(4) . .
O1 W1 O6 100.69(4) . .
O3 W1 O6 157.58(4) . .
O2 W1 O6 88.60(4) . .
O4 W1 O6 88.64(4) . .
O1 W1 O5 171.16(4) . .
O3 W1 O5 84.57(3) . .
O2 W1 O5 85.06(4) . .
O4 W1 O5 73.01(4) . .
O6 W1 O5 73.23(3) . .
O7 W2 O9 105.00(4) . .
O7 W2 O8 101.81(4) . .
O9 W2 O8 88.80(4) . .
O7 W2 O10 100.70(5) . .
O9 W2 O10 91.28(4) . .
O8 W2 O10 156.66(4) . .
O7 W2 O6 99.25(4) . .
O9 W2 O6 155.74(4) . .
O8 W2 O6 85.59(4) . .
O10 W2 O6 84.81(4) . .
O7 W2 O5 169.10(5) . .
O9 W2 O5 84.28(3) . .
O8 W2 O5 83.82(4) . .
O10 W2 O5 72.98(4) . .
O6 W2 O5 71.67(3) . .
O11 W3 O13 104.65(4) . .
O11 W3 O12 101.70(4) . .
O13 W3 O12 87.66(4) . .
O11 W3 O10 100.03(5) . .
O13 W3 O10 92.09(4) . .
O12 W3 O10 157.60(4) . .
O11 W3 O4 100.14(5) . .
O13 W3 O4 155.14(5) . .
O12 W3 O4 85.49(3) . .
O10 W3 O4 85.40(4) . .
O11 W3 O5 169.16(3) . .
O13 W3 O5 84.18(4) . .
O12 W3 O5 84.70(4) . .
O10 W3 O5 73.00(4) . .
O4 W3 O5 71.41(4) . .
O14 W4 O15 101.85(5) . .
O14 W4 O16 100.78(4) . .
O15 W4 O16 94.46(4) . .
O14 W4 O18 100.65(4) . .
O15 W4 O18 93.68(4) . .
O16 W4 O18 154.96(3) . .
O14 W4 O13 97.34(4) . .
O15 W4 O13 160.65(3) . .
O16 W4 O13 84.27(4) . .
O18 W4 O13 80.29(4) . .
O14 W4 O17 173.02(3) . .
O15 W4 O17 81.44(3) . .
O16 W4 O17 72.70(3) . .
O18 W4 O17 85.18(3) . .
O13 W4 O17 79.75(3) . .
O19 W5 O18 101.73(4) . .
O19 W5 O22 99.67(4) . .
O18 W5 O22 90.31(4) . .
O19 W5 O12 101.90(5) . .
O18 W5 O12 87.14(4) . .
O22 W5 O12 158.35(4) . .
O19 W5 O21 101.72(4) . .
O18 W5 O21 156.52(4) . .
O22 W5 O21 86.86(4) . .
O12 W5 O21 86.98(4) . .
O19 W5 O20 171.76(4) . .
O18 W5 O20 83.01(3) . .
O22 W5 O20 73.39(3) . .
O12 W5 O20 84.95(3) . .
O21 W5 O20 73.84(4) . .
O23 W6 O24 103.41(4) . .
O23 W6 O25 102.04(4) . .
O24 W6 O25 91.35(4) . .
O23 W6 O21 100.52(5) . .
O24 W6 O21 88.76(4) . .
O25 W6 O21 156.77(4) . .
O23 W6 O3 102.06(5) . .
O24 W6 O3 154.52(4) . .
O25 W6 O3 83.92(4) . .
O21 W6 O3 86.04(4) . .
O23 W6 O20 171.39(3) . .
O24 W6 O20 72.26(3) . .
O25 W6 O20 85.66(3) . .
O21 W6 O20 72.26(3) . .
O3 W6 O20 82.40(4) . .
O26 W7 O27 103.45(5) . .
O26 W7 O25 101.77(4) . .
O27 W7 O25 90.66(4) . .
O26 W7 O29 102.13(4) . .
O27 W7 O29 88.47(4) . .
O25 W7 O29 155.62(3) . .
O26 W7 O2 101.85(5) . .
O27 W7 O2 154.70(3) . .
O25 W7 O2 84.17(4) . .
O29 W7 O2 86.26(4) . .
O26 W7 O28 173.04(4) . .
O27 W7 O28 73.08(4) . .
O25 W7 O28 84.44(3) . .
O29 W7 O28 72.00(3) . .
O2 W7 O28 81.76(4) . .
O30 W8 O32 103.12(4) . .
O30 W8 O31 101.45(5) . .
O32 W8 O31 92.08(4) . .
O30 W8 O29 99.68(4) . .
O32 W8 O29 157.04(4) . .
O31 W8 O29 85.95(4) . .
O30 W8 O8 101.14(5) . .
O32 W8 O8 85.76(4) . .
O31 W8 O8 157.21(4) . .
O29 W8 O8 87.29(4) . .
O30 W8 O28 171.47(4) . .
O32 W8 O28 83.61(3) . .
O31 W8 O28 72.78(4) . .
O29 W8 O28 73.95(3) . .
O8 W8 O28 84.43(4) . .
O33 W9 O34 101.24(5) . .
O33 W9 O16 99.78(4) . .
O34 W9 O16 94.64(4) . .
O33 W9 O32 102.20(4) . .
O34 W9 O32 94.78(4) . .
O16 W9 O32 153.86(4) . .
O33 W9 O9 96.09(4) . .
O34 W9 O9 162.61(4) . .
O16 W9 O9 83.69(4) . .
O32 W9 O9 80.08(4) . .
O33 W9 O17 172.06(4) . .
O34 W9 O17 83.03(4) . .
O16 W9 O17 73.06(3) . .
O32 W9 O17 83.98(3) . .
O9 W9 O17 79.93(3) . .
O35 W10 O36 104.10(5) . .
O35 W10 O37 102.97(4) . .
O36 W10 O37 92.24(4) . .
O35 W10 O31 101.19(4) . .
O36 W10 O31 92.08(4) . .
O37 W10 O31 153.60(4) . .
O35 W10 O27 97.32(4) . .
O36 W10 O27 158.49(4) . .
O37 W10 O27 84.81(3) . .
O31 W10 O27 81.70(3) . .
O35 W10 O28 166.13(3) . .
O36 W10 O28 87.64(4) . .
O37 W10 O28 83.62(4) . .
O31 W10 O28 70.56(4) . .
O27 W10 O28 70.86(4) . .
O38 W11 O39 104.02(4) . .
O38 W11 O37 102.99(4) . .
O39 W11 O37 91.86(4) . .
O38 W11 O22 100.56(4) . .
O39 W11 O22 94.43(4) . .
O37 W11 O22 153.33(4) . .
O38 W11 O24 99.07(4) . .
O39 W11 O24 156.91(4) . .
O37 W11 O24 82.49(4) . .
O22 W11 O24 81.62(4) . .
O38 W11 O20 166.35(4) . .
O39 W11 O20 87.92(4) . .
O37 W11 O20 82.90(3) . .
O22 W11 O20 71.48(3) . .
O24 W11 O20 69.22(3) . .
O36 Ho1 O39 71.25(3) . .
O36 Ho1 O34 80.50(3) . .
O39 Ho1 O34 122.34(4) . .
O36 Ho1 O15 120.81(4) . .
O39 Ho1 O15 77.37(3) . .
O34 Ho1 O15 75.85(3) . .
O36 Ho1 O1W 142.00(3) . .
O39 Ho1 O1W 146.70(3) . .
O34 Ho1 O1W 76.52(3) . .
O15 Ho1 O1W 82.18(4) . .
O36 Ho1 O40 134.95(3) . .
O39 Ho1 O40 77.36(3) . .
O34 Ho1 O40 144.48(3) . .
O15 Ho1 O40 81.24(4) . .
O1W Ho1 O40 73.74(3) . .
O36 Ho1 O41 73.35(3) . .
O39 Ho1 O41 131.85(3) . .
O34 Ho1 O41 81.76(3) . .
O15 Ho1 O41 150.29(3) . .
O1W Ho1 O41 73.72(3) . .
O40 Ho1 O41 107.63(4) . .
O36 Ho1 O41 89.74(3) . 3_665
O39 Ho1 O41 80.31(4) . 3_665
O34 Ho1 O41 149.65(4) . 3_665
O15 Ho1 O41 132.58(3) . 3_665
O1W Ho1 O41 95.05(3) . 3_665
O40 Ho1 O41 53.15(3) . 3_665
O41 Ho1 O41 67.90(3) . 3_665
O36 Ho1 C2 112.55(3) . .
O39 Ho1 C2 75.85(4) . .
O34 Ho1 C2 161.18(3) . .
O15 Ho1 C2 106.33(4) . .
O1W Ho1 C2 85.19(4) . .
O40 Ho1 C2 26.30(4) . .
O41 Ho1 C2 88.96(4) . .
O41 Ho1 C2 26.94(4) 3_665 .
O17 P1 O28 111.60(5) . .
O17 P1 O20 111.64(4) . .
O28 P1 O20 107.96(5) . .
O17 P1 O5 108.73(5) . .
O28 P1 O5 108.10(5) . .
O20 P1 O5 108.71(5) . .
W1 O2 W7 150.74(4) . .
W1 O3 W6 151.06(6) . .
W1 O4 W3 124.65(6) . .
P1 O5 W1 127.22(5) . .
P1 O5 W3 123.77(4) . .
W1 O5 W3 90.78(4) . .
P1 O5 W2 123.84(5) . .
W1 O5 W2 90.80(3) . .
W3 O5 W2 89.65(3) . .
W1 O6 W2 124.23(4) . .
W2 O8 W8 147.43(4) . .
W2 O9 W9 151.75(5) . .
W2 O10 W3 124.24(5) . .
W3 O12 W5 147.28(6) . .
W3 O13 W4 153.28(5) . .
W4 O15 Ho1 138.63(4) . .
W4 O16 W9 121.14(4) . .
P1 O17 W9 130.11(4) . .
P1 O17 W4 128.65(5) . .
W9 O17 W4 90.25(3) . .
W5 O18 W4 153.84(4) . .
P1 O20 W5 126.09(5) . .
P1 O20 W11 125.23(5) . .
W5 O20 W11 89.29(2) . .
P1 O20 W6 126.89(4) . .
W5 O20 W6 87.94(3) . .
W11 O20 W6 89.35(3) . .
W6 O21 W5 125.62(5) . .
W5 O22 W11 125.79(4) . .
W6 O24 W11 129.12(4) . .
W6 O25 W7 152.54(5) . .
W7 O27 W10 127.50(5) . .
P1 O28 W8 125.70(5) . .
P1 O28 W10 124.67(4) . .
W8 O28 W10 89.42(3) . .
P1 O28 W7 128.35(5) . .
W8 O28 W7 87.89(3) . .
W10 O28 W7 88.52(3) . .
W7 O29 W8 125.86(4) . .
W8 O31 W10 127.21(5) . .
W8 O32 W9 155.85(6) . .
W9 O34 Ho1 136.83(5) . .
W10 O36 Ho1 160.08(5) . .
W10 O37 W11 142.17(5) . .
W11 O39 Ho1 159.62(5) . .
C2 O40 Ho1 94.62(7) . .
C2 O41 Ho1 132.72(9) 3_665 .
C2 O41 Ho1 93.15(8) 3_665 3_665
Ho1 O41 Ho1 112.10(3) . 3_665
C2 C1 H1A 109.5 . .
C2 C1 H1B 109.5 . .
H1A C1 H1B 109.5 . .
C2 C1 H1C 109.5 . .
H1A C1 H1C 109.5 . .
H1B C1 H1C 109.5 . .
O40 C2 O41 118.68(11) . 3_665
O40 C2 C1 122.06(12) . .
O41 C2 C1 119.12(13) 3_665 .
O40 C2 Ho1 59.08(6) . .
O41 C2 Ho1 59.92(7) 3_665 .
C1 C2 Ho1 170.80(10) . .
N1 C3 H3A 109.5 . .
N1 C3 H3B 109.5 . .
H3A C3 H3B 109.5 . .
N1 C3 H3C 109.5 . .
H3A C3 H3C 109.5 . .
H3B C3 H3C 109.5 . .
N1 C4 H4A 109.5 . .
N1 C4 H4B 109.5 . .
H4A C4 H4B 109.5 . .
N1 C4 H4C 109.5 . .
H4A C4 H4C 109.5 . .
H4B C4 H4C 109.5 . .
N1 C5 H5A 109.5 . .
N1 C5 H5B 109.5 . .
H5A C5 H5B 109.5 . .
N1 C5 H5C 109.5 . .
H5A C5 H5C 109.5 . .
H5B C5 H5C 109.5 . .
N1 C6 H6A 109.5 . .
N1 C6 H6B 109.5 . .
H6A C6 H6B 109.5 . .
N1 C6 H6C 109.5 . .
H6A C6 H6C 109.5 . .
H6B C6 H6C 109.5 . .
N2 C7 H7A 109.5 . .
N2 C7 H7B 109.5 . .
H7A C7 H7B 109.5 . .
N2 C7 H7C 109.5 . .
H7A C7 H7C 109.5 . .
H7B C7 H7C 109.5 . .
N2 C8 H8A 109.5 . .
N2 C8 H8B 109.5 . .
H8A C8 H8B 109.5 . .
N2 C8 H8C 109.5 . .
H8A C8 H8C 109.5 . .
H8B C8 H8C 109.5 . .
N2 C9 H9A 109.5 . .
N2 C9 H9B 109.5 . .
H9A C9 H9B 109.5 . .
N2 C9 H9C 109.5 . .
H9A C9 H9C 109.5 . .
H9B C9 H9C 109.5 . .
N2 C10 H10A 109.5 . .
N2 C10 H10B 109.5 . .
H10A C10 H10B 109.5 . .
N2 C10 H10C 109.5 . .
H10A C10 H10C 109.5 . .
H10B C10 H10C 109.5 . .
N3 C11 H11A 109.5 . .
N3 C11 H11B 109.5 . .
H11A C11 H11B 109.5 . .
N3 C11 H11C 109.5 . .
H11A C11 H11C 109.5 . .
H11B C11 H11C 109.5 . .
N3 C12 H12A 109.5 . .
N3 C12 H12B 109.5 . .
H12A C12 H12B 109.5 . .
N3 C12 H12C 109.5 . .
H12A C12 H12C 109.5 . .
H12B C12 H12C 109.5 . .
N3 C13 H13A 109.5 . .
N3 C13 H13B 109.5 . .
H13A C13 H13B 109.5 . .
N3 C13 H13C 109.5 . .
H13A C13 H13C 109.5 . .
H13B C13 H13C 109.5 . .
N3 C14 H14A 109.5 . .
N3 C14 H14B 109.5 . .
H14A C14 H14B 109.5 . .
N3 C14 H14C 109.5 . .
H14A C14 H14C 109.5 . .
H14B C14 H14C 109.5 . .
N4 C15 H15A 109.5 . .
N4 C15 H15B 109.5 . .
H15A C15 H15B 109.5 . .
N4 C15 H15C 109.5 . .
H15A C15 H15C 109.5 . .
H15B C15 H15C 109.5 . .
N4 C16 H16A 109.5 . .
N4 C16 H16B 109.5 . .
H16A C16 H16B 109.5 . .
N4 C16 H16C 109.5 . .
H16A C16 H16C 109.5 . .
H16B C16 H16C 109.5 . .
N4 C17 H17A 109.5 . .
N4 C17 H17B 109.5 . .
H17A C17 H17B 109.5 . .
N4 C17 H17C 109.5 . .
H17A C17 H17C 109.5 . .
H17B C17 H17C 109.5 . .
N4 C18 H18A 109.5 . .
N4 C18 H18B 109.5 . .
H18A C18 H18B 109.5 . .
N4 C18 H18C 109.5 . .
H18A C18 H18C 109.5 . .
H18B C18 H18C 109.5 . .
N5 C19 H19A 109.5 . .
N5 C19 H19B 109.5 . .
H19A C19 H19B 109.5 . .
N5 C19 H19C 109.5 . .
H19A C19 H19C 109.5 . .
H19B C19 H19C 109.5 . .
N5 C20 H20A 109.5 . .
N5 C20 H20B 109.5 . .
H20A C20 H20B 109.5 . .
N5 C20 H20C 109.5 . .
H20A C20 H20C 109.5 . .
H20B C20 H20C 109.5 . .
N5 C22 H22A 109.5 . .
N5 C22 H22B 109.5 . .
H22A C22 H22B 109.5 . .
N5 C22 H22C 109.5 . .
H22A C22 H22C 109.5 . .
H22B C22 H22C 109.5 . .
C3 N1 C4 107.06(15) . .
C3 N1 C5 115.43(17) . .
C4 N1 C5 114.26(17) . .
C3 N1 C6 95.85(17) . .
C4 N1 C6 114.70(18) . .
C5 N1 C6 108.31(16) . .
C8 N2 C10 116.56(15) . .
C8 N2 C9 115.00(17) . .
C10 N2 C9 112.83(13) . .
C8 N2 C7 100.51(16) . .
C10 N2 C7 108.19(16) . .
C9 N2 C7 101.46(14) . .
C11 N3 C14 109.75(14) . .
C11 N3 C12 110.29(14) . .
C14 N3 C12 106.97(11) . .
C11 N3 C13 110.29(14) . .
C14 N3 C13 109.14(13) . .
C12 N3 C13 110.33(14) . .
C15 N4 C17 112.70(18) . .
C15 N4 C18 114.76(19) . .
C17 N4 C18 109.29(14) . .
C15 N4 C16 109.59(17) . .
C17 N4 C16 106.13(17) . .
C18 N4 C16 103.65(15) . .
C19 N5 C20 123.4(2) . .
C19 N5 C22 102.65(16) . .
C20 N5 C22 98.97(16) . .
C19 N5 C21 119.30(19) . .
C20 N5 C21 100.02(16) . .
C22 N5 C21 110.6(2) . .

loop_
_geom_bond_atom_site_label_1
_geom_bond_atom_site_label_2
_geom_bond_distance
_geom_bond_site_symmetry_2
W1 O1 1.7153(10) .
W1 O3 1.8943(9) .
W1 O2 1.8948(11) .
W1 O4 1.9065(10) .
W1 O6 1.9178(9) .
W1 O5 2.3971(9) .
W2 O7 1.7151(9) .
W2 O9 1.8290(9) .
W2 O8 1.9080(11) .
W2 O10 1.9323(11) .
W2 O6 1.9700(9) .
W2 O5 2.4289(9) .
W3 O11 1.7423(12) .
W3 O13 1.8180(9) .
W3 O12 1.9076(9) .
W3 O10 1.9381(9) .
W3 O4 1.9689(8) .
W3 O5 2.4241(11) .
W4 O14 1.7072(9) .
W4 O15 1.7578(11) .
W4 O16 1.9244(9) .
W4 O18 1.9360(9) .
W4 O13 2.0624(10) .
W4 O17 2.3740(9) .
W5 O19 1.7071(10) .
W5 O18 1.8938(9) .
W5 O22 1.9148(10) .
W5 O12 1.9166(9) .
W5 O21 1.9170(8) .
W5 O20 2.4216(10) .
W6 O23 1.6924(10) .
W6 O24 1.8161(10) .
W6 O25 1.9087(10) .
W6 O21 1.9156(9) .
W6 O3 1.9481(10) .
W6 O20 2.4882(8) .
W7 O26 1.7174(8) .
W7 O27 1.8503(10) .
W7 O25 1.9139(9) .
W7 O29 1.9165(9) .
W7 O2 1.9495(12) .
W7 O28 2.4995(8) .
W8 O30 1.7084(9) .
W8 O32 1.8796(8) .
W8 O31 1.9025(10) .
W8 O29 1.9171(9) .
W8 O8 1.9185(11) .
W8 O28 2.4187(9) .
W9 O33 1.7209(9) .
W9 O34 1.7754(10) .
W9 O16 1.9257(10) .
W9 O32 1.9354(9) .
W9 O9 2.0549(10) .
W9 O17 2.3578(9) .
W10 O35 1.7260(11) .
W10 O36 1.7585(7) .
W10 O37 1.9091(9) .
W10 O31 1.9485(8) .
W10 O27 2.0271(8) .
W10 O28 2.4843(11) .
W11 O38 1.7082(9) .
W11 O39 1.7584(9) .
W11 O37 1.9287(9) .
W11 O22 1.9532(11) .
W11 O24 2.0490(9) .
W11 O20 2.4781(9) .
Ho1 O36 2.2916(8) .
Ho1 O39 2.3126(10) .
Ho1 O34 2.3134(9) .
Ho1 O15 2.3411(11) .
Ho1 O1W 2.3846(9) .
Ho1 O40 2.4366(8) .
Ho1 O41 2.4512(11) .
Ho1 O41 2.4534(10) 3_665
Ho1 C2 2.8311(13) .
P1 O17 1.5114(8) .
P1 O28 1.5145(10) .
P1 O20 1.5235(8) .
P1 O5 1.5585(11) .
O40 C2 1.2584(19) .
O41 C2 1.2845(15) 3_665
O41 Ho1 2.4534(10) 3_665
C1 C2 1.502(2) .
C1 H1A 0.9600 .
C1 H1B 0.9600 .
C1 H1C 0.9600 .
C2 O41 1.2845(15) 3_665
C3 N1 1.409(3) .
C3 H3A 0.9600 .
C3 H3B 0.9600 .
C3 H3C 0.9600 .
C4 N1 1.468(3) .
C4 H4A 0.9600 .
C4 H4B 0.9600 .
C4 H4C 0.9600 .
C5 N1 1.503(2) .
C5 H5A 0.9600 .
C5 H5B 0.9600 .
C5 H5C 0.9600 .
C6 N1 1.552(3) .
C6 H6A 0.9600 .
C6 H6B 0.9600 .
C6 H6C 0.9600 .
C7 N2 1.507(3) .
C7 H7A 0.9600 .
C7 H7B 0.9600 .
C7 H7C 0.9600 .
C8 N2 1.437(3) .
C8 H8A 0.9600 .
C8 H8B 0.9600 .
C8 H8C 0.9600 .
C9 N2 1.480(2) .
C9 H9A 0.9600 .
C9 H9B 0.9600 .
C9 H9C 0.9600 .
C10 N2 1.457(2) .
C10 H10A 0.9600 .
C10 H10B 0.9600 .
C10 H10C 0.9600 .
C11 N3 1.454(3) .
C11 H11A 0.9600 .
C11 H11B 0.9600 .
C11 H11C 0.9600 .
C12 N3 1.4746(19) .
C12 H12A 0.9600 .
C12 H12B 0.9600 .
C12 H12C 0.9600 .
C13 N3 1.495(3) .
C13 H13A 0.9600 .
C13 H13B 0.9600 .
C13 H13C 0.9600 .
C14 N3 1.4632(17) .
C14 H14A 0.9600 .
C14 H14B 0.9600 .
C14 H14C 0.9600 .
C15 N4 1.387(4) .
C15 H15A 0.9600 .
C15 H15B 0.9600 .
C15 H15C 0.9600 .
C16 N4 1.518(3) .
C16 H16A 0.9600 .
C16 H16B 0.9600 .
C16 H16C 0.9600 .
C17 N4 1.462(3) .
C17 H17A 0.9600 .
C17 H17B 0.9600 .
C17 H17C 0.9600 .
C18 N4 1.516(2) .
C18 H18A 0.9600 .
C18 H18B 0.9600 .
C18 H18C 0.9600 .
C19 N5 1.333(3) .
C19 H19A 0.9600 .
C19 H19B 0.9600 .
C19 H19C 0.9600 .
C20 N5 1.399(3) .
C20 H20A 0.9600 .
C20 H20B 0.9600 .
C20 H20C 0.9600 .
C21 N5 1.629(3) .
C22 N5 1.473(3) .
C22 H22A 0.9600 .
C22 H22B 0.9600 .
C22 H22C 0.9600 .
